data_4113387
loop_
_publ_author_name
'Steven D. Brown'
'Theodore A. Betley'
'Jonas C. Peters'

_publ_section_title
;
 A Low-Spin d5 Iron Imide: Nitrene Capture by Low-Coordinate Iron(I)
 Provides the 4-Coordinate Fe(III) Complex [PhB(CH2PPh2)3]Fe\\tbN-p-tolyl
;
_journal_name_full 'Journal of the American Chemical Society'
_journal_page_first 322
_journal_page_last 323
_journal_paper_doi 10.1021/ja028448i
_journal_volume 125
_journal_year 2003
_chemical_formula_sum 'C71 H69 B Fe P4'
_chemical_formula_weight 1112.80
_chemical_name_systematic
; 
 ? 
;
_space_group_IT_number 61
_symmetry_cell_setting orthorhombic
_symmetry_space_group_name_Hall '-P 2ac 2ab'
_symmetry_space_group_name_H-M 'P b c a'
_atom_sites_solution_hydrogens geom
_atom_sites_solution_primary direct
_atom_sites_solution_secondary difmap
_audit_creation_method SHELXL-97
_cell_angle_alpha 90.00
_cell_angle_beta 90.00
_cell_angle_gamma 90.00
_cell_formula_units_Z 8
_cell_length_a 20.2596(6)
_cell_length_b 17.7356(6)
_cell_length_c 33.4617(11)
_cell_measurement_reflns_used 37660
_cell_measurement_temperature 98(2)
_cell_measurement_theta_max 28.42
_cell_measurement_theta_min 2.28
_cell_volume 12023.3(7)
_computing_cell_refinement 'Bruker SAINT v6.022'
_computing_data_collection 'Bruker SMART v5.054'
_computing_data_reduction 'Bruker SAINT v6.022'
_computing_molecular_graphics 'Bruker SHELXTL'
_computing_publication_material 'Bruker SHELXTL'
_computing_structure_refinement 'SHELXL-97 (Sheldrick, 1997)'
_computing_structure_solution 'SHELXS-97 (Sheldrick, 1990)'
_diffrn_ambient_temperature 98(2)
_diffrn_measured_fraction_theta_full 0.958
_diffrn_measured_fraction_theta_max 0.958
_diffrn_measurement_device_type 'Bruker SMART 1000'
_diffrn_measurement_method '\w scans at 5 \f settings'
_diffrn_radiation_monochromator graphite
_diffrn_radiation_source 'normal-focus sealed tube'
_diffrn_radiation_type MoK\a
_diffrn_radiation_wavelength 0.71073
_diffrn_reflns_av_R_equivalents 0.0909
_diffrn_reflns_av_sigmaI/netI 0.0535
_diffrn_reflns_limit_h_max 27
_diffrn_reflns_limit_h_min -26
_diffrn_reflns_limit_k_max 23
_diffrn_reflns_limit_k_min -23
_diffrn_reflns_limit_l_max 45
_diffrn_reflns_limit_l_min -44
_diffrn_reflns_number 174637
_diffrn_reflns_theta_full 28.58
_diffrn_reflns_theta_max 28.58
_diffrn_reflns_theta_min 1.58
_exptl_absorpt_coefficient_mu 0.399
_exptl_absorpt_correction_type none
_exptl_crystal_colour 'Pale orange'
_exptl_crystal_density_diffrn 1.230
_exptl_crystal_description Plate
_exptl_crystal_F_000 4688
_exptl_crystal_size_max 0.29
_exptl_crystal_size_mid 0.25
_exptl_crystal_size_min 0.13
_refine_diff_density_max 1.196
_refine_diff_density_min -0.559
_refine_diff_density_rms 0.098
_refine_ls_extinction_method none
_refine_ls_goodness_of_fit_ref 3.208
_refine_ls_hydrogen_treatment Riding
_refine_ls_matrix_type 'Full matrix'
_refine_ls_number_parameters 711
_refine_ls_number_reflns 14706
_refine_ls_number_restraints 76
_refine_ls_restrained_S_all 3.238
_refine_ls_R_factor_all 0.1078
_refine_ls_R_factor_gt 0.0713
_refine_ls_shift/su_max 0.001
_refine_ls_shift/su_mean 0.000
_refine_ls_structure_factor_coef Fsqd
_refine_ls_weighting_details w=1/s^2^(Fo^2^)
_refine_ls_weighting_scheme sigma
_refine_ls_wR_factor_gt 0.1170
_refine_ls_wR_factor_ref 0.1190
_reflns_number_gt 10408
_reflns_number_total 14706
_reflns_threshold_expression >2sigma(I)
_cod_data_source_file ja028448i-2_s2.cif
_cod_data_source_block sdb16
_cod_depositor_comments
;
The following automatic conversions were performed:

'_atom_sites_solution_primary' value 'direct methods' was changed to
'direct'.

'_atom_sites_solution_secondary' value 'Difference Fourier map' was
changed to 'difmap'.

'_atom_sites_solution_hydrogens' value 'Geometric positions' was
changed to 'geom'.

Automatic conversion script
Id: cif_fix_values 6452 2018-10-05 10:23:21Z andrius 
;
_cod_database_code 4113387

loop_
_symmetry_equiv_pos_as_xyz
'x, y, z'
'-x+1/2, -y, z+1/2'
'-x, y+1/2, -z+1/2'
'x+1/2, -y+1/2, -z'
'-x, -y, -z'
'x-1/2, y, -z-1/2'
'x, -y-1/2, z-1/2'
'-x-1/2, y-1/2, z'

loop_
_atom_site_label
_atom_site_type_symbol
_atom_site_fract_x
_atom_site_fract_y
_atom_site_fract_z
_atom_site_U_iso_or_equiv
_atom_site_adp_type
_atom_site_occupancy
_atom_site_symmetry_multiplicity
_atom_site_calc_flag
_atom_site_refinement_flags
_atom_site_disorder_assembly
_atom_site_disorder_group
Fe1 Fe 0.50051(3) 0.89760(2) 0.153725(13) 0.01725(12) Uani 1 1 d . . .
P1 P 0.58997(5) 0.84200(5) 0.18640(3) 0.0188(2) Uani 1 1 d . . .
P2 P 0.47969(4) 0.99276(5) 0.20049(3) 0.0172(2) Uani 1 1 d . . .
P3 P 0.42173(5) 0.81311(5) 0.17792(3) 0.0179(2) Uani 1 1 d . . .
P4 P 0.50518(5) 0.92878(5) 0.08741(3) 0.0227(2) Uani 1 1 d . . .
B1 B 0.4905(2) 0.8566(2) 0.25316(11) 0.0182(9) Uani 1 1 d . . .
C1 C 0.49042(17) 0.84150(17) 0.30120(9) 0.0184(8) Uani 1 1 d . . .
C2 C 0.45643(17) 0.78350(17) 0.32056(10) 0.0213(8) Uani 1 1 d . . .
H2 H 0.4303 0.7502 0.3050 0.026 Uiso 1 1 calc R . .
C3 C 0.45920(19) 0.77244(19) 0.36167(11) 0.0274(9) Uani 1 1 d . . .
H3 H 0.4354 0.7320 0.3734 0.033 Uiso 1 1 calc R . .
C4 C 0.4959(2) 0.8192(2) 0.38518(10) 0.0363(10) Uani 1 1 d . . .
H4 H 0.4976 0.8121 0.4133 0.044 Uiso 1 1 calc R . .
C5 C 0.5308(2) 0.8778(2) 0.36700(11) 0.0358(10) Uani 1 1 d . . .
H5 H 0.5571 0.9106 0.3829 0.043 Uiso 1 1 calc R . .
C6 C 0.52750(18) 0.88854(18) 0.32620(10) 0.0247(8) Uani 1 1 d . . .
H6 H 0.5512 0.9293 0.3147 0.030 Uiso 1 1 calc R . .
C7 C 0.56996(16) 0.85042(17) 0.23948(9) 0.0191(8) Uani 1 1 d . . .
H7A H 0.5892 0.8062 0.2533 0.023 Uiso 1 1 calc R . .
H7B H 0.5929 0.8957 0.2498 0.023 Uiso 1 1 calc R . .
C8 C 0.46026(16) 0.94296(16) 0.24655(9) 0.0171(8) Uani 1 1 d . . .
H8A H 0.4756 0.9745 0.2691 0.020 Uiso 1 1 calc R . .
H8B H 0.4116 0.9397 0.2486 0.020 Uiso 1 1 calc R . .
C9 C 0.44342(17) 0.79271(17) 0.22967(9) 0.0187(8) Uani 1 1 d . . .
H9A H 0.4020 0.7867 0.2451 0.022 Uiso 1 1 calc R . .
H9B H 0.4667 0.7437 0.2303 0.022 Uiso 1 1 calc R . .
C10 C 0.59586(17) 0.74159(17) 0.17393(10) 0.0204(8) Uani 1 1 d . . .
C11 C 0.60479(16) 0.68431(18) 0.20197(10) 0.0228(8) Uani 1 1 d . . .
H11 H 0.6063 0.6963 0.2296 0.027 Uiso 1 1 calc R . .
C12 C 0.61141(18) 0.61031(19) 0.18978(11) 0.0293(9) Uani 1 1 d . . .
H12 H 0.6166 0.5715 0.2091 0.035 Uiso 1 1 calc R . .
C13 C 0.6105(2) 0.5926(2) 0.14987(12) 0.0380(10) Uani 1 1 d . . .
H13 H 0.6160 0.5417 0.1417 0.046 Uiso 1 1 calc R . .
C14 C 0.6016(2) 0.6490(2) 0.12131(12) 0.0397(11) Uani 1 1 d . . .
H14 H 0.6012 0.6368 0.0937 0.048 Uiso 1 1 calc R . .
C15 C 0.59340(19) 0.72317(19) 0.13370(11) 0.0297(10) Uani 1 1 d . . .
H15 H 0.5860 0.7616 0.1144 0.036 Uiso 1 1 calc R . .
C16 C 0.67831(17) 0.86639(18) 0.18330(10) 0.0210(8) Uani 1 1 d . . .
C17 C 0.70097(18) 0.93405(19) 0.19965(10) 0.0250(9) Uani 1 1 d . . .
H17 H 0.6703 0.9668 0.2123 0.030 Uiso 1 1 calc R . .
C18 C 0.76628(18) 0.9546(2) 0.19792(11) 0.0318(10) Uani 1 1 d . . .
H18 H 0.7802 1.0010 0.2093 0.038 Uiso 1 1 calc R . .
C19 C 0.81187(19) 0.9077(2) 0.17962(11) 0.0330(10) Uani 1 1 d . . .
H19 H 0.8572 0.9214 0.1784 0.040 Uiso 1 1 calc R . .
C20 C 0.7902(2) 0.8403(2) 0.16301(12) 0.0394(11) Uani 1 1 d . . .
H20 H 0.8209 0.8075 0.1505 0.047 Uiso 1 1 calc R . .
C21 C 0.72438(19) 0.8206(2) 0.16451(12) 0.0344(10) Uani 1 1 d . . .
H21 H 0.7103 0.7749 0.1525 0.041 Uiso 1 1 calc R . .
C22 C 0.55459(16) 1.04924(17) 0.20995(10) 0.0177(8) Uani 1 1 d . . .
C23 C 0.57604(17) 1.07011(17) 0.24773(10) 0.0205(8) Uani 1 1 d . . .
H23 H 0.5511 1.0559 0.2706 0.025 Uiso 1 1 calc R . .
C24 C 0.63314(17) 1.11124(18) 0.25245(10) 0.0228(8) Uani 1 1 d . . .
H24 H 0.6474 1.1248 0.2785 0.027 Uiso 1 1 calc R . .
C25 C 0.66996(18) 1.13306(19) 0.21953(11) 0.0267(9) Uani 1 1 d . . .
H25 H 0.7096 1.1609 0.2230 0.032 Uiso 1 1 calc R . .
C26 C 0.64890(17) 1.11416(18) 0.18169(11) 0.0248(8) Uani 1 1 d . . .
H26 H 0.6733 1.1302 0.1590 0.030 Uiso 1 1 calc R . .
C27 C 0.59216(17) 1.07174(17) 0.17685(10) 0.0230(8) Uani 1 1 d . . .
H27 H 0.5785 1.0577 0.1507 0.028 Uiso 1 1 calc R . .
C28 C 0.41625(17) 1.06678(17) 0.19698(9) 0.0187(8) Uani 1 1 d . . .
C29 C 0.35015(17) 1.05071(19) 0.20367(10) 0.0241(9) Uani 1 1 d . . .
H29 H 0.3377 1.0014 0.2119 0.029 Uiso 1 1 calc R . .
C30 C 0.30226(18) 1.1050(2) 0.19860(11) 0.0312(9) Uani 1 1 d . . .
H30 H 0.2573 1.0930 0.2035 0.037 Uiso 1 1 calc R . .
C31 C 0.31926(19) 1.17735(19) 0.18631(11) 0.0293(9) Uani 1 1 d . . .
H31 H 0.2860 1.2145 0.1826 0.035 Uiso 1 1 calc R . .
C32 C 0.38439(18) 1.19472(18) 0.17962(10) 0.0253(9) Uani 1 1 d . . .
H32 H 0.3964 1.2442 0.1715 0.030 Uiso 1 1 calc R . .
C33 C 0.43269(17) 1.14015(17) 0.18473(10) 0.0215(8) Uani 1 1 d . . .
H33 H 0.4776 1.1526 0.1799 0.026 Uiso 1 1 calc R . .
C34 C 0.34091(16) 0.85822(17) 0.17765(10) 0.0187(8) Uani 1 1 d . . .
C35 C 0.29249(18) 0.84755(18) 0.20648(10) 0.0233(8) Uani 1 1 d . . .
H35 H 0.3019 0.8172 0.2292 0.028 Uiso 1 1 calc R . .
C36 C 0.23082(18) 0.88021(19) 0.20282(11) 0.0293(9) Uani 1 1 d . . .
H36 H 0.1983 0.8722 0.2229 0.035 Uiso 1 1 calc R . .
C37 C 0.21662(19) 0.9242(2) 0.17019(12) 0.0352(10) Uani 1 1 d . . .
H37 H 0.1743 0.9468 0.1676 0.042 Uiso 1 1 calc R . .
C38 C 0.26473(19) 0.9355(2) 0.14083(12) 0.0381(11) Uani 1 1 d . . .
H38 H 0.2551 0.9659 0.1182 0.046 Uiso 1 1 calc R . .
C39 C 0.32558(17) 0.9029(2) 0.14460(10) 0.0267(9) Uani 1 1 d . . .
H39 H 0.3579 0.9108 0.1244 0.032 Uiso 1 1 calc R . .
C40 C 0.39965(17) 0.72177(17) 0.15508(10) 0.0194(8) Uani 1 1 d . . .
C41 C 0.44276(18) 0.66062(18) 0.15850(10) 0.0251(9) Uani 1 1 d . . .
H41 H 0.4817 0.6654 0.1741 0.030 Uiso 1 1 calc R . .
C42 C 0.42913(19) 0.59279(19) 0.13933(10) 0.0298(9) Uani 1 1 d . . .
H42 H 0.4592 0.5519 0.1415 0.036 Uiso 1 1 calc R . .
C43 C 0.3719(2) 0.5848(2) 0.11714(11) 0.0340(10) Uani 1 1 d . . .
H43 H 0.3625 0.5383 0.1043 0.041 Uiso 1 1 calc R . .
C44 C 0.3287(2) 0.6443(2) 0.11372(11) 0.0367(10) Uani 1 1 d . . .
H44 H 0.2894 0.6388 0.0986 0.044 Uiso 1 1 calc R . .
C45 C 0.34250(18) 0.71311(19) 0.13253(10) 0.0272(9) Uani 1 1 d . . .
H45 H 0.3126 0.7541 0.1299 0.033 Uiso 1 1 calc R . .
C46 C 0.5091(2) 0.85092(19) 0.05179(10) 0.0286(9) Uani 1 1 d . . .
C47 C 0.4773(2) 0.7852(2) 0.06315(12) 0.0536(14) Uani 1 1 d . . .
H47 H 0.4563 0.7823 0.0885 0.064 Uiso 1 1 calc R . .
C48 C 0.4761(3) 0.7234(2) 0.03740(13) 0.0761(19) Uani 1 1 d . . .
H48 H 0.4544 0.6782 0.0452 0.091 Uiso 1 1 calc R . .
C49 C 0.5062(3) 0.7279(2) 0.00108(12) 0.0645(16) Uani 1 1 d . . .
H49 H 0.5050 0.6859 -0.0165 0.077 Uiso 1 1 calc R . .
C50 C 0.5380(2) 0.7927(2) -0.01024(12) 0.0480(13) Uani 1 1 d . . .
H50 H 0.5591 0.7954 -0.0356 0.058 Uiso 1 1 calc R . .
C51 C 0.5396(2) 0.8543(2) 0.01519(11) 0.0343(10) Uani 1 1 d . . .
H51 H 0.5619 0.8990 0.0073 0.041 Uiso 1 1 calc R . .
C52 C 0.43569(17) 0.9846(2) 0.06913(10) 0.0236(8) Uani 1 1 d . . .
C53 C 0.39498(18) 0.9618(2) 0.03823(10) 0.0304(9) Uani 1 1 d . . .
H53 H 0.4050 0.9171 0.0238 0.037 Uiso 1 1 calc R . .
C54 C 0.33956(19) 1.0036(3) 0.02814(12) 0.0422(11) Uani 1 1 d . . .
H54 H 0.3117 0.9873 0.0070 0.051 Uiso 1 1 calc R . .
C55 C 0.3246(2) 1.0692(3) 0.04885(12) 0.0485(13) Uani 1 1 d . . .
H55 H 0.2870 1.0982 0.0416 0.058 Uiso 1 1 calc R . .
C56 C 0.3648(2) 1.0927(2) 0.08022(11) 0.0393(11) Uani 1 1 d . . .
H56 H 0.3545 1.1372 0.0947 0.047 Uiso 1 1 calc R . .
C57 C 0.41923(19) 1.0511(2) 0.09000(10) 0.0295(9) Uani 1 1 d . . .
H57 H 0.4466 1.0674 0.1114 0.035 Uiso 1 1 calc R . .
C58 C 0.57861(18) 0.98501(19) 0.07673(10) 0.0242(8) Uani 1 1 d . . .
C59 C 0.5768(2) 1.06003(19) 0.06339(10) 0.0274(9) Uani 1 1 d . . .
H59 H 0.5362 1.0816 0.0550 0.033 Uiso 1 1 calc R . .
C60 C 0.6338(2) 1.1027(2) 0.06243(11) 0.0386(11) Uani 1 1 d . . .
H60 H 0.6322 1.1535 0.0535 0.046 Uiso 1 1 calc R . .
C61 C 0.6934(2) 1.0716(3) 0.07445(12) 0.0456(12) Uani 1 1 d . . .
H61 H 0.7325 1.1012 0.0738 0.055 Uiso 1 1 calc R . .
C62 C 0.6958(2) 0.9973(3) 0.08744(12) 0.0446(11) Uani 1 1 d . . .
H62 H 0.7367 0.9759 0.0955 0.053 Uiso 1 1 calc R . .
C63 C 0.63926(19) 0.9544(2) 0.08864(11) 0.0328(10) Uani 1 1 d . . .
H63 H 0.6413 0.9037 0.0976 0.039 Uiso 1 1 calc R . .
C71 C 0.7020(6) 0.2842(7) 0.0148(4) 0.487(18) Uani 1 1 d DU A 1
H71A H 0.6980 0.3377 0.0067 0.585 Uiso 1 1 calc R A 1
H71B H 0.6625 0.2705 0.0306 0.585 Uiso 1 1 calc R A 1
C72 C 0.7072(7) 0.2346(9) -0.0216(4) 0.588(9) Uani 1 1 d DU A 1
H72A H 0.6717 0.1962 -0.0210 0.705 Uiso 1 1 calc R A 1
H72B H 0.7016 0.2654 -0.0460 0.705 Uiso 1 1 calc R A 1
C73 C 0.7728(6) 0.1965(6) -0.0225(4) 0.337(11) Uani 1 1 d DU A 1
H73A H 0.7981 0.2123 -0.0463 0.405 Uiso 1 1 calc R A 1
H73B H 0.7673 0.1410 -0.0232 0.405 Uiso 1 1 calc R A 1
C74 C 0.8080(5) 0.2198(9) 0.0150(5) 0.49(2) Uani 1 1 d DU A 1
H74A H 0.8497 0.2459 0.0081 0.591 Uiso 1 1 calc R A 1
H74B H 0.8190 0.1748 0.0312 0.591 Uiso 1 1 calc R A 1
C75 C 0.7632(7) 0.2729(6) 0.0392(3) 0.233(8) Uani 1 1 d DU A 1
H75A H 0.7521 0.2502 0.0654 0.279 Uiso 1 1 calc R A 1
H75B H 0.7856 0.3218 0.0439 0.279 Uiso 1 1 calc R A 1
C77 C 0.8583(5) 0.9992(6) -0.0150(3) 0.119(5) Uani 0.50 1 d PGU B 2
H77 H 0.8284 1.0044 -0.0367 0.143 Uiso 0.50 1 calc PR B 2
C78 C 0.8386(4) 0.9621(6) 0.0196(3) 0.157(8) Uani 0.50 1 d PGU B 2
H78 H 0.7952 0.9420 0.0216 0.189 Uiso 0.50 1 calc PR B 2
C79 C 0.8823(6) 0.9545(5) 0.0514(2) 0.111(5) Uani 0.50 1 d PGU B 2
H79 H 0.8688 0.9292 0.0751 0.134 Uiso 0.50 1 calc PR B 2
C80 C 0.9457(5) 0.9839(5) 0.0486(3) 0.114(6) Uani 0.50 1 d PGU B 2
H80 H 0.9756 0.9787 0.0703 0.137 Uiso 0.50 1 calc PR B 2
C81 C 0.9654(4) 1.0210(5) 0.0140(4) 0.37(2) Uani 0.50 1 d PGU . 2
H81 H 1.0088 1.0411 0.0120 0.449 Uiso 0.50 1 calc PR B 2
C82 C 0.9217(6) 1.0286(5) -0.0178(3) 0.280(16) Uani 0.50 1 d PGU B 2
H82 H 0.9352 1.0539 -0.0414 0.336 Uiso 0.50 1 calc PR B 2

loop_
_atom_site_aniso_label
_atom_site_aniso_U_11
_atom_site_aniso_U_22
_atom_site_aniso_U_33
_atom_site_aniso_U_23
_atom_site_aniso_U_13
_atom_site_aniso_U_12
Fe1 0.0230(3) 0.0142(2) 0.0145(2) 0.0015(2) -0.0002(2) -0.0016(2)
P1 0.0238(5) 0.0138(4) 0.0188(5) 0.0018(4) 0.0007(4) 0.0005(4)
P2 0.0218(5) 0.0126(4) 0.0172(5) 0.0015(4) -0.0015(4) -0.0006(4)
P3 0.0234(5) 0.0150(4) 0.0153(5) 0.0007(4) -0.0011(4) -0.0029(4)
P4 0.0310(6) 0.0208(5) 0.0162(5) 0.0021(4) 0.0013(4) -0.0026(5)
B1 0.026(2) 0.0144(18) 0.015(2) 0.0006(15) -0.0006(18) 0.0012(18)
C1 0.023(2) 0.0133(16) 0.0189(18) -0.0003(14) -0.0029(16) 0.0063(15)
C2 0.027(2) 0.0163(17) 0.020(2) -0.0015(15) -0.0002(17) 0.0014(16)
C3 0.041(3) 0.0184(19) 0.023(2) 0.0055(16) 0.0033(18) 0.0020(18)
C4 0.065(3) 0.029(2) 0.0146(19) 0.0046(16) -0.002(2) 0.005(2)
C5 0.058(3) 0.027(2) 0.023(2) -0.0031(17) -0.013(2) -0.003(2)
C6 0.037(2) 0.0168(18) 0.0199(19) 0.0035(15) -0.0044(17) 0.0013(17)
C7 0.029(2) 0.0122(16) 0.0157(18) 0.0004(14) -0.0018(16) 0.0019(16)
C8 0.021(2) 0.0147(17) 0.0153(18) -0.0008(14) 0.0015(15) 0.0013(15)
C9 0.023(2) 0.0161(17) 0.0174(19) 0.0026(14) 0.0019(15) 0.0025(15)
C10 0.026(2) 0.0149(17) 0.020(2) -0.0035(15) 0.0041(16) 0.0013(15)
C11 0.026(2) 0.0195(18) 0.023(2) -0.0003(16) 0.0003(17) 0.0032(16)
C12 0.039(2) 0.0167(19) 0.032(2) 0.0032(17) 0.0010(18) 0.0054(17)
C13 0.056(3) 0.0146(19) 0.043(3) -0.0042(19) 0.009(2) 0.0067(19)
C14 0.064(3) 0.028(2) 0.027(2) -0.0080(18) 0.007(2) 0.003(2)
C15 0.048(3) 0.0188(19) 0.023(2) 0.0027(16) 0.0027(19) 0.0000(19)
C16 0.021(2) 0.0219(18) 0.020(2) 0.0082(16) -0.0011(16) 0.0016(16)
C17 0.023(2) 0.0209(19) 0.031(2) 0.0013(17) -0.0005(18) 0.0016(16)
C18 0.031(2) 0.024(2) 0.041(3) 0.0051(18) 0.001(2) -0.0027(18)
C19 0.025(2) 0.032(2) 0.041(3) 0.013(2) 0.0012(19) -0.0019(19)
C20 0.029(3) 0.034(2) 0.055(3) 0.001(2) 0.010(2) 0.008(2)
C21 0.028(2) 0.024(2) 0.051(3) -0.0062(19) 0.008(2) -0.0041(18)
C22 0.020(2) 0.0097(16) 0.023(2) 0.0007(14) -0.0018(15) 0.0021(14)
C23 0.022(2) 0.0173(17) 0.023(2) -0.0028(15) -0.0015(16) 0.0030(16)
C24 0.024(2) 0.0186(18) 0.025(2) -0.0076(16) -0.0054(17) 0.0017(16)
C25 0.024(2) 0.0177(19) 0.039(2) -0.0040(17) -0.0068(18) -0.0018(16)
C26 0.026(2) 0.0198(19) 0.028(2) 0.0020(17) 0.0034(17) -0.0042(16)
C27 0.027(2) 0.0201(18) 0.022(2) -0.0010(16) -0.0044(17) -0.0021(16)
C28 0.027(2) 0.0142(17) 0.0152(18) -0.0027(14) -0.0016(16) 0.0029(15)
C29 0.025(2) 0.0174(18) 0.030(2) 0.0054(16) 0.0003(17) 0.0021(16)
C30 0.023(2) 0.027(2) 0.043(2) -0.0038(19) -0.0017(19) 0.0021(18)
C31 0.029(2) 0.020(2) 0.039(2) -0.0053(18) -0.0087(19) 0.0093(17)
C32 0.033(2) 0.0134(17) 0.029(2) 0.0006(16) -0.0068(18) 0.0033(17)
C33 0.022(2) 0.0182(18) 0.024(2) -0.0014(15) -0.0018(16) -0.0030(15)
C34 0.020(2) 0.0162(18) 0.020(2) -0.0012(15) -0.0011(16) -0.0038(15)
C35 0.031(2) 0.0190(18) 0.019(2) 0.0025(15) 0.0007(17) -0.0030(17)
C36 0.030(2) 0.025(2) 0.033(2) -0.0009(18) 0.0101(19) -0.0044(18)
C37 0.020(2) 0.036(2) 0.050(3) -0.001(2) 0.001(2) 0.0016(18)
C38 0.029(2) 0.044(3) 0.041(3) 0.020(2) -0.004(2) -0.003(2)
C39 0.018(2) 0.035(2) 0.027(2) 0.0082(18) 0.0032(16) -0.0009(18)
C40 0.026(2) 0.0163(17) 0.0157(18) -0.0007(15) 0.0011(16) -0.0052(15)
C41 0.036(2) 0.0206(18) 0.018(2) -0.0001(16) -0.0031(17) -0.0031(17)
C42 0.044(3) 0.0185(19) 0.027(2) -0.0011(16) 0.0016(19) -0.0023(18)
C43 0.050(3) 0.021(2) 0.031(2) -0.0060(17) 0.006(2) -0.012(2)
C44 0.039(3) 0.037(2) 0.034(3) -0.007(2) -0.010(2) -0.012(2)
C45 0.033(2) 0.021(2) 0.027(2) -0.0023(17) -0.0023(18) -0.0049(17)
C46 0.045(3) 0.0231(19) 0.0172(19) 0.0028(15) -0.0015(19) -0.0001(19)
C47 0.099(4) 0.039(3) 0.022(2) -0.0069(19) 0.008(2) -0.027(3)
C48 0.159(6) 0.039(3) 0.030(3) -0.009(2) 0.014(3) -0.042(3)
C49 0.138(5) 0.033(2) 0.023(2) -0.0064(19) 0.006(3) -0.005(3)
C50 0.089(4) 0.033(2) 0.023(2) 0.0016(19) 0.012(2) 0.008(2)
C51 0.057(3) 0.022(2) 0.024(2) 0.0012(17) 0.007(2) 0.005(2)
C52 0.025(2) 0.031(2) 0.0138(19) 0.0046(16) 0.0033(16) -0.0031(17)
C53 0.028(2) 0.045(2) 0.019(2) -0.0025(18) 0.0068(18) -0.005(2)
C54 0.027(2) 0.076(3) 0.024(2) -0.010(2) 0.0028(19) 0.002(2)
C55 0.027(3) 0.087(4) 0.031(3) -0.003(2) 0.005(2) 0.020(3)
C56 0.037(3) 0.052(3) 0.029(2) -0.002(2) 0.008(2) 0.015(2)
C57 0.033(2) 0.037(2) 0.019(2) 0.0046(17) 0.0013(18) 0.0015(19)
C58 0.029(2) 0.029(2) 0.0141(19) -0.0015(15) 0.0040(17) -0.0032(18)
C59 0.039(2) 0.027(2) 0.016(2) 0.0022(15) 0.0030(18) -0.0038(19)
C60 0.054(3) 0.035(2) 0.027(2) -0.0017(19) 0.009(2) -0.013(2)
C61 0.044(3) 0.061(3) 0.032(3) -0.008(2) 0.009(2) -0.025(3)
C62 0.029(3) 0.069(3) 0.035(3) 0.000(2) -0.002(2) -0.003(2)
C63 0.035(3) 0.039(2) 0.024(2) 0.0057(18) 0.0030(19) 0.002(2)
C71 0.191(15) 0.46(3) 0.81(4) 0.56(3) 0.00(2) -0.072(17)
C72 0.550(18) 0.68(2) 0.53(3) 0.558(18) -0.458(17) -0.567
C73 0.119(11) 0.311(16) 0.58(3) 0.269(18) -0.081(14) -0.066(11)
C74 0.116(11) 0.70(4) 0.66(4) 0.58(3) -0.103(17) -0.113(17)
C75 0.318(19) 0.176(10) 0.205(10) 0.101(9) -0.093(13) -0.218(12)
C77 0.114(12) 0.170(15) 0.074(10) -0.028(10) 0.020(9) -0.036(11)
C78 0.054(9) 0.33(2) 0.087(11) -0.084(14) 0.004(8) 0.092(12)
C79 0.066(9) 0.190(15) 0.078(10) -0.015(9) 0.022(8) 0.075(10)
C80 0.166(15) 0.058(8) 0.119(12) -0.044(8) -0.078(11) 0.052(9)
C81 0.94(7) 0.033(10) 0.14(2) 0.042(10) -0.24(3) -0.10(2)
C82 0.47(4) 0.22(2) 0.155(17) 0.093(15) -0.20(2) -0.26(2)

loop_
_atom_type_symbol
_atom_type_description
_atom_type_scat_dispersion_real
_atom_type_scat_dispersion_imag
_atom_type_scat_source
C C 0.0033 0.0016 'International Tables Vol C Tables 4.2.6.8 and 6.1.1.4'
H H 0.0000 0.0000 'International Tables Vol C Tables 4.2.6.8 and 6.1.1.4'
B B 0.0013 0.0007 'International Tables Vol C Tables 4.2.6.8 and 6.1.1.4'
P P 0.1023 0.0942 'International Tables Vol C Tables 4.2.6.8 and 6.1.1.4'
Fe Fe 0.3463 0.8444 'International Tables Vol C Tables 4.2.6.8 and 6.1.1.4'

loop_
_geom_angle_atom_site_label_1
_geom_angle_atom_site_label_2
_geom_angle_atom_site_label_3
_geom_angle
_geom_angle_site_symmetry_1
_geom_angle_site_symmetry_3
_geom_angle_publ_flag
P4 Fe1 P3 121.30(4) . . yes
P4 Fe1 P1 121.60(4) . . yes
P3 Fe1 P1 95.58(3) . . yes
P4 Fe1 P2 118.79(3) . . yes
P3 Fe1 P2 96.19(3) . . yes
P1 Fe1 P2 97.54(3) . . yes
C7 P1 C10 108.36(15) . . ?
C7 P1 C16 104.53(15) . . ?
C10 P1 C16 98.73(16) . . ?
C7 P1 Fe1 104.38(11) . . ?
C10 P1 Fe1 110.74(12) . . ?
C16 P1 Fe1 128.89(11) . . ?
C8 P2 C28 104.43(15) . . ?
C8 P2 C22 107.24(15) . . ?
C28 P2 C22 101.41(15) . . ?
C8 P2 Fe1 104.79(10) . . ?
C28 P2 Fe1 126.69(11) . . ?
C22 P2 Fe1 110.97(11) . . ?
C9 P3 C34 107.96(16) . . ?
C9 P3 C40 106.11(14) . . ?
C34 P3 C40 99.52(15) . . ?
C9 P3 Fe1 106.98(11) . . ?
C34 P3 Fe1 109.32(11) . . ?
C40 P3 Fe1 125.84(11) . . ?
C52 P4 C58 105.45(16) . . ?
C52 P4 C46 103.00(17) . . ?
C58 P4 C46 104.45(17) . . ?
C52 P4 Fe1 115.08(11) . . ?
C58 P4 Fe1 110.81(11) . . ?
C46 P4 Fe1 116.87(11) . . ?
C1 B1 C8 106.4(3) . . ?
C1 B1 C9 110.5(3) . . ?
C8 B1 C9 110.5(3) . . ?
C1 B1 C7 105.0(3) . . ?
C8 B1 C7 112.2(3) . . ?
C9 B1 C7 112.0(3) . . ?
C2 C1 C6 115.2(3) . . ?
C2 C1 B1 125.4(3) . . ?
C6 C1 B1 119.4(3) . . ?
C3 C2 C1 122.9(3) . . ?
C3 C2 H2 118.6 . . ?
C1 C2 H2 118.6 . . ?
C4 C3 C2 120.5(3) . . ?
C4 C3 H3 119.8 . . ?
C2 C3 H3 119.8 . . ?
C3 C4 C5 118.5(3) . . ?
C3 C4 H4 120.7 . . ?
C5 C4 H4 120.7 . . ?
C6 C5 C4 120.6(3) . . ?
C6 C5 H5 119.7 . . ?
C4 C5 H5 119.7 . . ?
C5 C6 C1 122.4(3) . . ?
C5 C6 H6 118.8 . . ?
C1 C6 H6 118.8 . . ?
B1 C7 P1 118.9(2) . . ?
B1 C7 H7A 107.6 . . ?
P1 C7 H7A 107.6 . . ?
B1 C7 H7B 107.6 . . ?
P1 C7 H7B 107.6 . . ?
H7A C7 H7B 107.0 . . ?
B1 C8 P2 118.7(2) . . ?
B1 C8 H8A 107.6 . . ?
P2 C8 H8A 107.6 . . ?
B1 C8 H8B 107.6 . . ?
P2 C8 H8B 107.6 . . ?
H8A C8 H8B 107.1 . . ?
B1 C9 P3 116.6(2) . . ?
B1 C9 H9A 108.1 . . ?
P3 C9 H9A 108.1 . . ?
B1 C9 H9B 108.1 . . ?
P3 C9 H9B 108.1 . . ?
H9A C9 H9B 107.3 . . ?
C15 C10 C11 119.1(3) . . ?
C15 C10 P1 116.6(3) . . ?
C11 C10 P1 124.3(3) . . ?
C12 C11 C10 120.4(3) . . ?
C12 C11 H11 119.8 . . ?
C10 C11 H11 119.8 . . ?
C13 C12 C11 120.3(3) . . ?
C13 C12 H12 119.9 . . ?
C11 C12 H12 119.9 . . ?
C12 C13 C14 120.3(3) . . ?
C12 C13 H13 119.8 . . ?
C14 C13 H13 119.8 . . ?
C13 C14 C15 119.3(4) . . ?
C13 C14 H14 120.3 . . ?
C15 C14 H14 120.3 . . ?
C10 C15 C14 120.6(3) . . ?
C10 C15 H15 119.7 . . ?
C14 C15 H15 119.7 . . ?
C17 C16 C21 117.3(3) . . ?
C17 C16 P1 119.9(3) . . ?
C21 C16 P1 122.8(3) . . ?
C18 C17 C16 121.9(3) . . ?
C18 C17 H17 119.1 . . ?
C16 C17 H17 119.1 . . ?
C17 C18 C19 120.1(4) . . ?
C17 C18 H18 119.9 . . ?
C19 C18 H18 119.9 . . ?
C20 C19 C18 118.8(4) . . ?
C20 C19 H19 120.6 . . ?
C18 C19 H19 120.6 . . ?
C21 C20 C19 120.6(4) . . ?
C21 C20 H20 119.7 . . ?
C19 C20 H20 119.7 . . ?
C20 C21 C16 121.3(4) . . ?
C20 C21 H21 119.4 . . ?
C16 C21 H21 119.4 . . ?
C23 C22 C27 118.3(3) . . ?
C23 C22 P2 124.0(3) . . ?
C27 C22 P2 117.8(3) . . ?
C24 C23 C22 120.6(3) . . ?
C24 C23 H23 119.7 . . ?
C22 C23 H23 119.7 . . ?
C23 C24 C25 120.6(3) . . ?
C23 C24 H24 119.7 . . ?
C25 C24 H24 119.7 . . ?
C26 C25 C24 119.7(3) . . ?
C26 C25 H25 120.1 . . ?
C24 C25 H25 120.1 . . ?
C25 C26 C27 119.8(3) . . ?
C25 C26 H26 120.1 . . ?
C27 C26 H26 120.1 . . ?
C26 C27 C22 120.9(3) . . ?
C26 C27 H27 119.6 . . ?
C22 C27 H27 119.6 . . ?
C29 C28 C33 117.8(3) . . ?
C29 C28 P2 121.1(2) . . ?
C33 C28 P2 120.9(3) . . ?
C30 C29 C28 121.1(3) . . ?
C30 C29 H29 119.5 . . ?
C28 C29 H29 119.5 . . ?
C29 C30 C31 120.5(3) . . ?
C29 C30 H30 119.8 . . ?
C31 C30 H30 119.8 . . ?
C32 C31 C30 119.5(3) . . ?
C32 C31 H31 120.2 . . ?
C30 C31 H31 120.2 . . ?
C31 C32 C33 120.1(3) . . ?
C31 C32 H32 120.0 . . ?
C33 C32 H32 120.0 . . ?
C32 C33 C28 121.0(3) . . ?
C32 C33 H33 119.5 . . ?
C28 C33 H33 119.5 . . ?
C35 C34 C39 118.1(3) . . ?
C35 C34 P3 124.8(3) . . ?
C39 C34 P3 116.9(3) . . ?
C36 C35 C34 121.3(3) . . ?
C36 C35 H35 119.3 . . ?
C34 C35 H35 119.3 . . ?
C37 C36 C35 119.9(3) . . ?
C37 C36 H36 120.1 . . ?
C35 C36 H36 120.1 . . ?
C36 C37 C38 119.6(4) . . ?
C36 C37 H37 120.2 . . ?
C38 C37 H37 120.2 . . ?
C39 C38 C37 120.2(4) . . ?
C39 C38 H38 119.9 . . ?
C37 C38 H38 119.9 . . ?
C38 C39 C34 120.9(3) . . ?
C38 C39 H39 119.5 . . ?
C34 C39 H39 119.5 . . ?
C45 C40 C41 118.6(3) . . ?
C45 C40 P3 121.6(3) . . ?
C41 C40 P3 119.7(3) . . ?
C42 C41 C40 120.6(3) . . ?
C42 C41 H41 119.7 . . ?
C40 C41 H41 119.7 . . ?
C43 C42 C41 120.2(4) . . ?
C43 C42 H42 119.9 . . ?
C41 C42 H42 119.9 . . ?
C44 C43 C42 119.9(3) . . ?
C44 C43 H43 120.0 . . ?
C42 C43 H43 120.0 . . ?
C43 C44 C45 120.2(4) . . ?
C43 C44 H44 119.9 . . ?
C45 C44 H44 119.9 . . ?
C40 C45 C44 120.4(3) . . ?
C40 C45 H45 119.8 . . ?
C44 C45 H45 119.8 . . ?
C51 C46 C47 119.4(3) . . ?
C51 C46 P4 124.7(3) . . ?
C47 C46 P4 115.9(3) . . ?
C46 C47 C48 120.0(4) . . ?
C46 C47 H47 120.0 . . ?
C48 C47 H47 120.0 . . ?
C49 C48 C47 119.8(4) . . ?
C49 C48 H48 120.1 . . ?
C47 C48 H48 120.1 . . ?
C48 C49 C50 120.4(4) . . ?
C48 C49 H49 119.8 . . ?
C50 C49 H49 119.8 . . ?
C49 C50 C51 120.2(4) . . ?
C49 C50 H50 119.9 . . ?
C51 C50 H50 119.9 . . ?
C46 C51 C50 120.2(4) . . ?
C46 C51 H51 119.9 . . ?
C50 C51 H51 119.9 . . ?
C53 C52 C57 118.3(3) . . ?
C53 C52 P4 123.5(3) . . ?
C57 C52 P4 118.0(3) . . ?
C54 C53 C52 120.5(4) . . ?
C54 C53 H53 119.7 . . ?
C52 C53 H53 119.7 . . ?
C53 C54 C55 120.2(4) . . ?
C53 C54 H54 119.9 . . ?
C55 C54 H54 119.9 . . ?
C56 C55 C54 119.9(4) . . ?
C56 C55 H55 120.0 . . ?
C54 C55 H55 120.0 . . ?
C57 C56 C55 119.5(4) . . ?
C57 C56 H56 120.3 . . ?
C55 C56 H56 120.3 . . ?
C56 C57 C52 121.6(4) . . ?
C56 C57 H57 119.2 . . ?
C52 C57 H57 119.2 . . ?
C59 C58 C63 118.7(3) . . ?
C59 C58 P4 124.0(3) . . ?
C63 C58 P4 116.6(3) . . ?
C60 C59 C58 120.3(4) . . ?
C60 C59 H59 119.8 . . ?
C58 C59 H59 119.8 . . ?
C61 C60 C59 120.2(4) . . ?
C61 C60 H60 119.9 . . ?
C59 C60 H60 119.9 . . ?
C62 C61 C60 120.0(4) . . ?
C62 C61 H61 120.0 . . ?
C60 C61 H61 120.0 . . ?
C61 C62 C63 120.2(4) . . ?
C61 C62 H62 119.9 . . ?
C63 C62 H62 119.9 . . ?
C62 C63 C58 120.6(4) . . ?
C62 C63 H63 119.7 . . ?
C58 C63 H63 119.7 . . ?
C75 C71 C72 107.7(5) . . ?
C75 C71 H71A 110.2 . . ?
C72 C71 H71A 110.2 . . ?
C75 C71 H71B 110.2 . . ?
C72 C71 H71B 110.2 . . ?
H71A C71 H71B 108.5 . . ?
C73 C72 C71 110.1(5) . . ?
C73 C72 H72A 109.6 . . ?
C71 C72 H72A 109.6 . . ?
C73 C72 H72B 109.6 . . ?
C71 C72 H72B 109.6 . . ?
H72A C72 H72B 108.2 . . ?
C72 C73 C74 106.4(5) . . ?
C72 C73 H73A 110.5 . . ?
C74 C73 H73A 110.5 . . ?
C72 C73 H73B 110.5 . . ?
C74 C73 H73B 110.5 . . ?
H73A C73 H73B 108.6 . . ?
C73 C74 C75 109.2(5) . . ?
C73 C74 H74A 109.8 . . ?
C75 C74 H74A 109.8 . . ?
C73 C74 H74B 109.8 . . ?
C75 C74 H74B 109.8 . . ?
H74A C74 H74B 108.3 . . ?
C71 C75 C74 106.4(5) . . ?
C71 C75 H75A 110.4 . . ?
C74 C75 H75A 110.4 . . ?
C71 C75 H75B 110.4 . . ?
C74 C75 H75B 110.4 . . ?
H75A C75 H75B 108.6 . . ?
C78 C77 C82 120.0 . . ?
C78 C77 H77 120.0 . . ?
C82 C77 H77 120.0 . . ?
C79 C78 C77 120.0 . . ?
C79 C78 H78 120.0 . . ?
C77 C78 H78 120.0 . . ?
C80 C79 C78 120.0 . . ?
C80 C79 H79 120.0 . . ?
C78 C79 H79 120.0 . . ?
C79 C80 C81 120.0 . . ?
C79 C80 H80 120.0 . . ?
C81 C80 H80 120.0 . . ?
C82 C81 C80 120.0 . . ?
C82 C81 C81 97.8(12) . 5_775 ?
C80 C81 C81 116.8(12) . 5_775 ?
C82 C81 H81 120.0 . . ?
C80 C81 H81 120.0 . . ?
C81 C81 H81 54.1 5_775 . ?
C81 C82 C77 120.0 . . ?
C81 C82 H82 120.0 . . ?
C77 C82 H82 120.0 . . ?

loop_
_geom_bond_atom_site_label_1
_geom_bond_atom_site_label_2
_geom_bond_distance
_geom_bond_site_symmetry_2
_geom_bond_publ_flag
Fe1 P4 2.2889(9) . yes
Fe1 P3 2.3341(10) . yes
Fe1 P1 2.3350(10) . yes
Fe1 P2 2.3400(10) . yes
P1 C7 1.828(3) . ?
P1 C10 1.833(3) . ?
P1 C16 1.844(3) . ?
P2 C8 1.819(3) . ?
P2 C28 1.841(3) . ?
P2 C22 1.845(3) . ?
P3 C9 1.823(3) . ?
P3 C34 1.822(3) . ?
P3 C40 1.846(3) . ?
P4 C52 1.826(4) . ?
P4 C58 1.826(4) . ?
P4 C46 1.826(3) . ?
B1 C1 1.630(5) . ?
B1 C8 1.664(5) . ?
B1 C9 1.677(5) . ?
B1 C7 1.677(5) . ?
C1 C2 1.397(4) . ?
C1 C6 1.400(4) . ?
C2 C3 1.391(4) . ?
C2 H2 0.9500 . ?
C3 C4 1.363(5) . ?
C3 H3 0.9500 . ?
C4 C5 1.397(5) . ?
C4 H4 0.9500 . ?
C5 C6 1.380(4) . ?
C5 H5 0.9500 . ?
C6 H6 0.9500 . ?
C7 H7A 0.9900 . ?
C7 H7B 0.9900 . ?
C8 H8A 0.9900 . ?
C8 H8B 0.9900 . ?
C9 H9A 0.9900 . ?
C9 H9B 0.9900 . ?
C10 C15 1.386(4) . ?
C10 C11 1.395(4) . ?
C11 C12 1.381(4) . ?
C11 H11 0.9500 . ?
C12 C13 1.372(5) . ?
C12 H12 0.9500 . ?
C13 C14 1.395(5) . ?
C13 H13 0.9500 . ?
C14 C15 1.390(5) . ?
C14 H14 0.9500 . ?
C15 H15 0.9500 . ?
C16 C17 1.396(4) . ?
C16 C21 1.387(5) . ?
C17 C18 1.374(5) . ?
C17 H17 0.9500 . ?
C18 C19 1.385(5) . ?
C18 H18 0.9500 . ?
C19 C20 1.390(5) . ?
C19 H19 0.9500 . ?
C20 C21 1.378(5) . ?
C20 H20 0.9500 . ?
C21 H21 0.9500 . ?
C22 C23 1.387(4) . ?
C22 C27 1.402(4) . ?
C23 C24 1.377(4) . ?
C23 H23 0.9500 . ?
C24 C25 1.386(5) . ?
C24 H24 0.9500 . ?
C25 C26 1.377(5) . ?
C25 H25 0.9500 . ?
C26 C27 1.383(4) . ?
C26 H26 0.9500 . ?
C27 H27 0.9500 . ?
C28 C29 1.387(4) . ?
C28 C33 1.404(4) . ?
C29 C30 1.378(4) . ?
C29 H29 0.9500 . ?
C30 C31 1.390(5) . ?
C30 H30 0.9500 . ?
C31 C32 1.373(5) . ?
C31 H31 0.9500 . ?
C32 C33 1.387(4) . ?
C32 H32 0.9500 . ?
C33 H33 0.9500 . ?
C34 C35 1.389(4) . ?
C34 C39 1.396(4) . ?
C35 C36 1.383(5) . ?
C35 H35 0.9500 . ?
C36 C37 1.373(5) . ?
C36 H36 0.9500 . ?
C37 C38 1.398(5) . ?
C37 H37 0.9500 . ?
C38 C39 1.367(5) . ?
C38 H38 0.9500 . ?
C39 H39 0.9500 . ?
C40 C45 1.390(5) . ?
C40 C41 1.397(4) . ?
C41 C42 1.391(4) . ?
C41 H41 0.9500 . ?
C42 C43 1.383(5) . ?
C42 H42 0.9500 . ?
C43 C44 1.377(5) . ?
C43 H43 0.9500 . ?
C44 C45 1.401(5) . ?
C44 H44 0.9500 . ?
C45 H45 0.9500 . ?
C46 C51 1.373(5) . ?
C46 C47 1.384(5) . ?
C47 C48 1.395(5) . ?
C47 H47 0.9500 . ?
C48 C49 1.361(6) . ?
C48 H48 0.9500 . ?
C49 C50 1.373(5) . ?
C49 H49 0.9500 . ?
C50 C51 1.385(5) . ?
C50 H50 0.9500 . ?
C51 H51 0.9500 . ?
C52 C53 1.383(5) . ?
C52 C57 1.411(5) . ?
C53 C54 1.388(5) . ?
C53 H53 0.9500 . ?
C54 C55 1.388(5) . ?
C54 H54 0.9500 . ?
C55 C56 1.392(5) . ?
C55 H55 0.9500 . ?
C56 C57 1.365(5) . ?
C56 H56 0.9500 . ?
C57 H57 0.9500 . ?
C58 C59 1.404(4) . ?
C58 C63 1.401(5) . ?
C59 C60 1.381(5) . ?
C59 H59 0.9500 . ?
C60 C61 1.386(6) . ?
C60 H60 0.9500 . ?
C61 C62 1.390(5) . ?
C61 H61 0.9500 . ?
C62 C63 1.376(5) . ?
C62 H62 0.9500 . ?
C63 H63 0.9500 . ?
C71 C75 1.498(9) . ?
C71 C72 1.507(11) . ?
C71 H71A 0.9900 . ?
C71 H71B 0.9900 . ?
C72 C73 1.491(10) . ?
C72 H72A 0.9900 . ?
C72 H72B 0.9900 . ?
C73 C74 1.501(10) . ?
C73 H73A 0.9900 . ?
C73 H73B 0.9900 . ?
C74 C75 1.539(10) . ?
C74 H74A 0.9900 . ?
C74 H74B 0.9900 . ?
C75 H75A 0.9900 . ?
C75 H75B 0.9900 . ?
C77 C78 1.3900 . ?
C77 C82 1.3900 . ?
C77 H77 0.9500 . ?
C78 C79 1.3900 . ?
C78 H78 0.9500 . ?
C79 C80 1.3900 . ?
C79 H79 0.9500 . ?
C80 C81 1.3900 . ?
C80 H80 0.9500 . ?
C81 C82 1.3900 . ?
C81 C81 1.84(2) 5_775 ?
C81 H81 0.9500 . ?
C82 H82 0.9500 . ?
